data_4115629
loop_
_publ_author_name
'Yong S. Chong'
'Mark D. Smith'
'Ken D. Shimizu'

_publ_section_title
;
 A Conformationally Programmable Ligand
;
_journal_name_full 'Journal of the American Chemical Society'
_journal_page_first 7463
_journal_page_last 7464
_journal_paper_doi 10.1021/ja0158713
_journal_volume 123
_journal_year 2001
_chemical_formula_sum 'C50 H52 N4 O8'
_chemical_formula_weight 836.96
_chemical_name_systematic
; 
 ? 
;
_space_group_IT_number 14
_symmetry_cell_setting monoclinic
_symmetry_space_group_name_Hall '-P 2ybc'
_symmetry_space_group_name_H-M 'P 1 21/c 1'
_atom_sites_solution_hydrogens geom
_atom_sites_solution_primary direct
_atom_sites_solution_secondary difmap
_audit_creation_method SHELXL-97
_cell_angle_alpha 90.00
_cell_angle_beta 98.479(2)
_cell_angle_gamma 90.00
_cell_formula_units_Z 2
_cell_length_a 14.2184(11)
_cell_length_b 20.7021(15)
_cell_length_c 7.5034(6)
_cell_measurement_reflns_used 5047
_cell_measurement_temperature 173(2)
_cell_measurement_theta_max 26.378
_cell_measurement_theta_min 2.443
_cell_volume 2184.5(3)
_computing_cell_refinement 'SAINT+ NT V6.02a (Bruker, 1998)'
_computing_data_collection 'SMART NT V5.619 (Bruker, 2000)'
_computing_data_reduction 'SAINT+ NT V6.02a'
_computing_molecular_graphics 'SHELXTL V5.1 (Sheldrick, 1997)'
_computing_publication_material 'SHELXTL V5.1'
_computing_structure_refinement 'SHELXL-97 (Sheldrick, 1997)'
_computing_structure_solution 'SHELXS-97 (Sheldrick, 1990)'
_diffrn_ambient_temperature 173(2)
_diffrn_measured_fraction_theta_full 0.999
_diffrn_measured_fraction_theta_max 0.999
_diffrn_measurement_device_type 'Bruker SMART APEX CCD diffractometer'
_diffrn_measurement_method 'omega scans'
_diffrn_radiation_monochromator graphite
_diffrn_radiation_source 'fine-focus sealed tube'
_diffrn_radiation_type MoK\a
_diffrn_radiation_wavelength 0.71073
_diffrn_reflns_av_R_equivalents 0.0389
_diffrn_reflns_av_sigmaI/netI 0.0274
_diffrn_reflns_limit_h_max 17
_diffrn_reflns_limit_h_min -15
_diffrn_reflns_limit_k_max 25
_diffrn_reflns_limit_k_min -23
_diffrn_reflns_limit_l_max 9
_diffrn_reflns_limit_l_min -9
_diffrn_reflns_number 16358
_diffrn_reflns_theta_full 26.39
_diffrn_reflns_theta_max 26.39
_diffrn_reflns_theta_min 1.45
_diffrn_standards_decay_% none
_exptl_absorpt_coefficient_mu 0.087
_exptl_absorpt_correction_type none
_exptl_crystal_colour yellow
_exptl_crystal_density_diffrn 1.272
_exptl_crystal_density_method 'not measured'
_exptl_crystal_description plate
_exptl_crystal_F_000 888
_exptl_crystal_size_max 0.56
_exptl_crystal_size_mid 0.42
_exptl_crystal_size_min 0.20
_refine_diff_density_max 0.583
_refine_diff_density_min -0.252
_refine_diff_density_rms 0.056
_refine_ls_extinction_method none
_refine_ls_goodness_of_fit_ref 1.056
_refine_ls_hydrogen_treatment mixed
_refine_ls_matrix_type full
_refine_ls_number_parameters 313
_refine_ls_number_reflns 4475
_refine_ls_number_restraints 0
_refine_ls_restrained_S_all 1.056
_refine_ls_R_factor_all 0.0609
_refine_ls_R_factor_gt 0.0533
_refine_ls_shift/su_max 0.000
_refine_ls_shift/su_mean 0.000
_refine_ls_structure_factor_coef Fsqd
_refine_ls_weighting_details 'calc w=1/[\s^2^(Fo^2^)+(0.1004P)^2^+0.5409P] where P=(Fo^2^+2Fc^2^)/3'
_refine_ls_weighting_scheme calc
_refine_ls_wR_factor_gt 0.1554
_refine_ls_wR_factor_ref 0.1620
_reflns_number_gt 3730
_reflns_number_total 4475
_reflns_threshold_expression >2sigma(I)
_cod_data_source_file ja0158713_s2_1.cif
_cod_data_source_block yctrlg1
_cod_original_sg_symbol_H-M 'P 21/c'
_cod_database_code 4115629

loop_
_symmetry_equiv_pos_as_xyz
'x, y, z'
'-x, y+1/2, -z+1/2'
'-x, -y, -z'
'x, -y-1/2, z-1/2'

loop_
_atom_site_label
_atom_site_type_symbol
_atom_site_fract_x
_atom_site_fract_y
_atom_site_fract_z
_atom_site_U_iso_or_equiv
_atom_site_adp_type
_atom_site_occupancy
_atom_site_symmetry_multiplicity
_atom_site_calc_flag
_atom_site_refinement_flags
C1 C 0.44607(13) 0.34237(9) 0.2255(3) 0.0358(4) Uani 1 1 d .
H1 H 0.4807 0.3803 0.2643 0.036(5) Uiso 1 1 calc R
C2 C 0.49657(12) 0.28597(8) 0.2104(2) 0.0301(4) Uani 1 1 d .
C3 C 0.44508(13) 0.23087(9) 0.1554(3) 0.0402(4) Uani 1 1 d .
H3 H 0.4768 0.1911 0.1429 0.045(6) Uiso 1 1 calc R
C4 C 0.34747(15) 0.23436(11) 0.1193(3) 0.0512(5) Uani 1 1 d .
H4 H 0.3109 0.1970 0.0827 0.056(7) Uiso 1 1 calc R
C5 C 0.30374(15) 0.29256(11) 0.1368(3) 0.0524(6) Uani 1 1 d .
H5 H 0.2364 0.2946 0.1109 0.063(7) Uiso 1 1 calc R
C6 C 0.60318(12) 0.28698(8) 0.2441(2) 0.0283(4) Uani 1 1 d .
H6A H 0.6285 0.2977 0.1316 0.031(5) Uiso 1 1 calc R
H6B H 0.6259 0.3200 0.3359 0.030(5) Uiso 1 1 calc R
C7 C 0.72689(11) 0.20815(8) 0.2933(2) 0.0245(3) Uani 1 1 d .
C8 C 0.79591(11) 0.25070(8) 0.2520(2) 0.0280(4) Uani 1 1 d .
H8 H 0.7808 0.2949 0.2294 0.030(5) Uiso 1 1 calc R
C9 C 0.88713(12) 0.22827(8) 0.2438(2) 0.0303(4) Uani 1 1 d .
H9 H 0.9335 0.2577 0.2134 0.031(5) Uiso 1 1 calc R
C10 C 0.91312(11) 0.16430(8) 0.2786(2) 0.0297(4) Uani 1 1 d .
C11 C 0.84249(11) 0.12246(8) 0.3206(2) 0.0279(4) Uani 1 1 d .
H11 H 0.8576 0.0783 0.3448 0.032(5) Uiso 1 1 calc R
C12 C 0.75142(11) 0.14378(8) 0.3276(2) 0.0249(3) Uani 1 1 d .
C13 C 1.01337(12) 0.13855(9) 0.2704(3) 0.0360(4) Uani 1 1 d .
C14 C 1.08054(14) 0.19182(12) 0.2216(3) 0.0521(6) Uani 1 1 d .
H14A H 1.0549 0.2104 0.1044 0.056(7) Uiso 1 1 calc R
H14B H 1.1434 0.1733 0.2157 0.075(8) Uiso 1 1 calc R
H14C H 1.0861 0.2257 0.3138 0.059(7) Uiso 1 1 calc R
C15 C 1.05460(16) 0.11240(14) 0.4573(3) 0.0592(6) Uani 1 1 d .
H15A H 1.0597 0.1477 0.5454 0.101(11) Uiso 1 1 calc R
H15B H 1.1178 0.0941 0.4529 0.079(9) Uiso 1 1 calc R
H15C H 1.0126 0.0787 0.4929 0.062(7) Uiso 1 1 calc R
C16 C 1.00893(14) 0.08421(10) 0.1321(3) 0.0481(5) Uani 1 1 d .
H16A H 1.0743 0.0681 0.1295 0.078(8) Uiso 1 1 calc R
H16B H 0.9716 0.0482 0.1728 0.064(7) Uiso 1 1 calc R
C17 C 0.96598(17) 0.10242(12) -0.0567(3) 0.0555(6) Uani 1 1 d .
H17A H 0.9017 0.1194 -0.0559 0.068(8) Uiso 1 1 calc R
H17B H 0.9629 0.0642 -0.1343 0.094(10) Uiso 1 1 calc R
H17C H 1.0054 0.1356 -0.1027 0.085(10) Uiso 1 1 calc R
C18 C 0.69438(10) 0.07409(7) 0.5500(2) 0.0237(3) Uani 1 1 d .
C19 C 0.61845(11) 0.03195(7) 0.6001(2) 0.0230(3) Uani 1 1 d .
C20 C 0.53655(10) 0.01898(7) 0.47376(19) 0.0210(3) Uani 1 1 d .
C21 C 0.52758(11) 0.04386(7) 0.2969(2) 0.0232(3) Uani 1 1 d .
C22 C 0.60462(11) 0.08403(7) 0.2413(2) 0.0238(3) Uani 1 1 d .
C23 C 0.62558(11) 0.00775(8) 0.7718(2) 0.0270(4) Uani 1 1 d .
H23 H 0.6803 0.0171 0.8567 0.031(5) Uiso 1 1 calc R
C24 C 0.44700(11) 0.03067(8) 0.1767(2) 0.0270(4) Uani 1 1 d .
H24 H 0.4405 0.0477 0.0580 0.030(5) Uiso 1 1 calc R
N1 N 0.35152(12) 0.34655(8) 0.1887(3) 0.0471(4) Uani 1 1 d .
N2 N 0.68033(9) 0.10001(6) 0.37542(17) 0.0233(3) Uani 1 1 d .
O1 O 0.63500(8) 0.22443(5) 0.30613(16) 0.0288(3) Uani 1 1 d .
O2 O 0.60196(8) 0.10397(6) 0.08878(15) 0.0305(3) Uani 1 1 d .
O3 O 0.76445(8) 0.08751(6) 0.65534(16) 0.0335(3) Uani 1 1 d .
C1S C 0.20594(15) 0.45236(12) 0.3631(3) 0.0538(6) Uani 1 1 d .
H1S1 H 0.2274 0.4208 0.4579 0.088(10) Uiso 1 1 calc R
H1S2 H 0.1521 0.4345 0.2814 0.088(9) Uiso 1 1 calc R
H1S3 H 0.1861 0.4921 0.4179 0.068(8) Uiso 1 1 calc R
O1S O 0.27971(11) 0.46600(8) 0.2674(3) 0.0588(5) Uani 1 1 d .
H1S H 0.302(2) 0.4265(17) 0.230(4) 0.088(10) Uiso 1 1 d .

loop_
_atom_site_aniso_label
_atom_site_aniso_U_11
_atom_site_aniso_U_22
_atom_site_aniso_U_33
_atom_site_aniso_U_23
_atom_site_aniso_U_13
_atom_site_aniso_U_12
C1 0.0348(9) 0.0322(9) 0.0420(10) 0.0017(7) 0.0108(7) 0.0043(7)
C2 0.0313(9) 0.0304(9) 0.0294(8) 0.0002(6) 0.0067(7) 0.0028(7)
C3 0.0345(10) 0.0342(10) 0.0510(11) -0.0066(8) 0.0033(8) 0.0030(8)
C4 0.0368(11) 0.0461(12) 0.0683(15) -0.0099(10) -0.0002(10) -0.0034(9)
C5 0.0299(10) 0.0545(13) 0.0717(15) -0.0020(11) 0.0033(9) 0.0048(9)
C6 0.0292(8) 0.0234(8) 0.0334(9) 0.0005(6) 0.0080(7) 0.0018(6)
C7 0.0236(8) 0.0264(8) 0.0242(7) -0.0008(6) 0.0060(6) -0.0008(6)
C8 0.0303(8) 0.0241(8) 0.0301(8) 0.0008(6) 0.0060(6) -0.0027(6)
C9 0.0285(8) 0.0314(9) 0.0320(9) 0.0008(6) 0.0077(7) -0.0083(7)
C10 0.0233(8) 0.0347(9) 0.0315(8) 0.0000(7) 0.0059(6) -0.0028(6)
C11 0.0260(8) 0.0254(8) 0.0333(8) 0.0014(6) 0.0074(6) 0.0006(6)
C12 0.0239(8) 0.0264(8) 0.0254(7) -0.0001(6) 0.0066(6) -0.0048(6)
C13 0.0244(8) 0.0408(10) 0.0440(10) 0.0026(8) 0.0094(7) -0.0015(7)
C14 0.0338(11) 0.0583(14) 0.0672(15) -0.0015(11) 0.0169(10) -0.0075(9)
C15 0.0337(11) 0.0826(18) 0.0605(14) 0.0166(13) 0.0049(9) 0.0067(11)
C16 0.0355(10) 0.0466(12) 0.0644(14) 0.0001(10) 0.0150(9) 0.0048(9)
C17 0.0494(13) 0.0628(14) 0.0536(13) -0.0172(11) 0.0056(10) 0.0113(11)
C18 0.0229(8) 0.0220(7) 0.0264(8) -0.0008(6) 0.0041(6) 0.0004(6)
C19 0.0220(7) 0.0221(7) 0.0252(8) -0.0007(6) 0.0044(6) -0.0001(6)
C20 0.0218(7) 0.0186(7) 0.0228(7) -0.0002(5) 0.0040(6) 0.0016(6)
C21 0.0235(7) 0.0224(7) 0.0242(8) -0.0008(6) 0.0058(6) 0.0003(6)
C22 0.0253(8) 0.0222(7) 0.0243(7) -0.0002(6) 0.0051(6) 0.0004(6)
C23 0.0240(8) 0.0296(8) 0.0260(8) 0.0005(6) -0.0008(6) -0.0031(6)
C24 0.0297(8) 0.0298(8) 0.0210(7) 0.0036(6) 0.0021(6) -0.0018(6)
N1 0.0358(9) 0.0439(10) 0.0621(11) 0.0023(8) 0.0088(8) 0.0114(7)
N2 0.0219(6) 0.0220(6) 0.0268(7) 0.0011(5) 0.0062(5) -0.0025(5)
O1 0.0253(6) 0.0258(6) 0.0370(6) 0.0045(5) 0.0101(5) 0.0016(4)
O2 0.0348(6) 0.0327(6) 0.0245(6) 0.0035(4) 0.0064(5) -0.0066(5)
O3 0.0276(6) 0.0381(7) 0.0328(6) 0.0045(5) -0.0017(5) -0.0100(5)
C1S 0.0363(11) 0.0632(14) 0.0620(14) -0.0148(11) 0.0069(10) -0.0030(10)
O1S 0.0510(9) 0.0347(8) 0.0962(13) 0.0021(8) 0.0294(9) -0.0012(7)

loop_
_atom_type_symbol
_atom_type_description
_atom_type_scat_dispersion_real
_atom_type_scat_dispersion_imag
_atom_type_scat_source
C C 0.0033 0.0016 'International Tables Vol C Tables 4.2.6.8 and 6.1.1.4'
H H 0.0000 0.0000 'International Tables Vol C Tables 4.2.6.8 and 6.1.1.4'
N N 0.0061 0.0033 'International Tables Vol C Tables 4.2.6.8 and 6.1.1.4'
O O 0.0106 0.0060 'International Tables Vol C Tables 4.2.6.8 and 6.1.1.4'

loop_
_geom_angle_atom_site_label_1
_geom_angle_atom_site_label_2
_geom_angle_atom_site_label_3
_geom_angle
_geom_angle_site_symmetry_1
_geom_angle_site_symmetry_3
N1 C1 C2 123.82(18) . .
C1 C2 C3 117.48(16) . .
C1 C2 C6 119.88(15) . .
C3 C2 C6 122.57(15) . .
C4 C3 C2 119.26(18) . .
C5 C4 C3 119.06(19) . .
N1 C5 C4 123.03(19) . .
O1 C6 C2 107.85(13) . .
O1 C7 C8 125.06(14) . .
O1 C7 C12 116.05(13) . .
C8 C7 C12 118.89(14) . .
C7 C8 C9 119.60(15) . .
C8 C9 C10 122.36(15) . .
C9 C10 C11 116.95(15) . .
C9 C10 C13 123.20(15) . .
C11 C10 C13 119.84(15) . .
C12 C11 C10 121.43(15) . .
C11 C12 C7 120.76(14) . .
C11 C12 N2 120.40(14) . .
C7 C12 N2 118.82(14) . .
C16 C13 C10 109.80(15) . .
C16 C13 C15 109.44(18) . .
C10 C13 C15 108.53(15) . .
C16 C13 C14 109.40(17) . .
C10 C13 C14 111.98(16) . .
C15 C13 C14 107.63(17) . .
C17 C16 C13 115.19(18) . .
O3 C18 N2 120.85(14) . .
O3 C18 C19 122.09(14) . .
N2 C18 C19 117.02(13) . .
C23 C19 C20 119.96(14) . .
C23 C19 C18 119.88(13) . .
C20 C19 C18 120.09(14) . .
C20 C20 C21 119.97(17) 3_656 .
C20 C20 C19 119.23(17) 3_656 .
C21 C20 C19 120.79(14) . .
C24 C21 C20 119.63(14) . .
C24 C21 C22 120.32(14) . .
C20 C21 C22 120.06(13) . .
O2 C22 N2 120.78(14) . .
O2 C22 C21 122.35(14) . .
N2 C22 C21 116.84(13) . .
C19 C23 C24 120.69(14) . 3_656
C21 C24 C23 120.50(14) . 3_656
C1 N1 C5 117.35(17) . .
C22 N2 C18 124.70(13) . .
C22 N2 C12 117.55(12) . .
C18 N2 C12 117.67(12) . .
C7 O1 C6 117.47(12) . .

loop_
_geom_bond_atom_site_label_1
_geom_bond_atom_site_label_2
_geom_bond_distance
_geom_bond_site_symmetry_2
C1 N1 1.335(2) .
C1 C2 1.384(2) .
C2 C3 1.385(3) .
C2 C6 1.500(2) .
C3 C4 1.376(3) .
C4 C5 1.371(3) .
C5 N1 1.336(3) .
C6 O1 1.4268(19) .
C7 O1 1.3664(19) .
C7 C8 1.387(2) .
C7 C12 1.392(2) .
C8 C9 1.388(2) .
C9 C10 1.389(2) .
C10 C11 1.397(2) .
C10 C13 1.532(2) .
C11 C12 1.376(2) .
C12 N2 1.4416(19) .
C13 C16 1.525(3) .
C13 C15 1.537(3) .
C13 C14 1.538(3) .
C16 C17 1.506(3) .
C18 O3 1.2094(18) .
C18 N2 1.402(2) .
C18 C19 1.479(2) .
C19 C23 1.372(2) .
C19 C20 1.414(2) .
C20 C20 1.405(3) 3_656
C20 C21 1.412(2) .
C21 C24 1.377(2) .
C21 C22 1.483(2) .
C22 O2 1.2117(19) .
C22 N2 1.401(2) .
C23 C24 1.402(2) 3_656
C24 C23 1.402(2) 3_656
C1S O1S 1.385(3) .

loop_
_geom_hbond_atom_site_label_D
_geom_hbond_atom_site_label_H
_geom_hbond_atom_site_label_A
_geom_hbond_distance_DH
_geom_hbond_distance_HA
_geom_hbond_distance_DA
_geom_hbond_angle_DHA
O1S H1S N1 0.94(3) 1.84(4) 2.772(2) 172(3)
